data_4510627
loop_
_publ_author_name
'Kendrick, John'
'Montis, Riccardo'
'Hursthouse, Michael B.'
'Leusen, Frank J. J.'

_publ_section_title
;
 &#x201C;In-SilicoSeeding&#x201D;: Isostructurality and
 Pseudoisostructurality in a Family of Aspirin Derivatives
;
_journal_issue 7
_journal_name_full 'Crystal Growth &amp; Design'
_journal_page_first 2906
_journal_paper_doi 10.1021/cg4003324
_journal_volume 13
_journal_year 2013
_chemical_formula_moiety 'C9 H7.43 F0.57 O4'
_chemical_formula_sum 'C9 H7.43 F0.57 O4'
_chemical_formula_weight 190.41
_chemical_name_systematic
;
 ?
;
_space_group_IT_number 14
_symmetry_cell_setting monoclinic
_symmetry_space_group_name_Hall '-P 2yn'
_symmetry_space_group_name_H-M 'P 1 21/n 1'
_atom_sites_solution_hydrogens geom
_atom_sites_solution_primary direct
_atom_sites_solution_secondary difmap
_audit_creation_method SHELXL-97
_cell_angle_alpha 90.00
_cell_angle_beta 104.957(2)
_cell_angle_gamma 90.00
_cell_formula_units_Z 4
_cell_length_a 9.8775(5)
_cell_length_b 4.8547(2)
_cell_length_c 18.3430(10)
_cell_measurement_reflns_used 2177
_cell_measurement_temperature 120(2)
_cell_measurement_theta_max 27.48
_cell_measurement_theta_min 2.91
_cell_volume 849.79(7)
_computing_cell_refinement 'DENZO (Otwinowski & Minor, 1997) & COLLECT (Hooft, R.W.W., 1998)'
_computing_data_collection 'COLLECT (Hooft, R.W.W., 1998)'
_computing_data_reduction 'DENZO (Otwinowski & Minor, 1997) & COLLECT (Hooft, R.W.W., 1998)'
_computing_structure_refinement 'SHELXL-97 (Sheldrick, 2008)'
_diffrn_ambient_temperature 120(2)
_diffrn_detector_area_resol_mean 9.091
_diffrn_measured_fraction_theta_full 0.998
_diffrn_measured_fraction_theta_max 0.998
_diffrn_measurement_device_type 'Bruker-Nonius 95mm CCD camera on \k-goniostat'
_diffrn_measurement_method '\f & \w scans'
_diffrn_radiation_monochromator graphite
_diffrn_radiation_source 'Bruker-Nonius FR591 rotating anode'
_diffrn_radiation_type MoK\a
_diffrn_radiation_wavelength 0.71073
_diffrn_reflns_av_R_equivalents 0.0748
_diffrn_reflns_av_sigmaI/netI 0.0502
_diffrn_reflns_limit_h_max 12
_diffrn_reflns_limit_h_min -12
_diffrn_reflns_limit_k_max 6
_diffrn_reflns_limit_k_min -6
_diffrn_reflns_limit_l_max 23
_diffrn_reflns_limit_l_min -23
_diffrn_reflns_number 16665
_diffrn_reflns_theta_full 27.48
_diffrn_reflns_theta_max 27.48
_diffrn_reflns_theta_min 3.56
_exptl_absorpt_coefficient_mu 0.126
_exptl_absorpt_correction_T_max 0.9987
_exptl_absorpt_correction_T_min 0.9467
_exptl_absorpt_correction_type multi-scan
_exptl_absorpt_process_details 'SADABS V2.10 (Sheldrick, G.M., 2003)'
_exptl_crystal_colour Colourless
_exptl_crystal_density_diffrn 1.488
_exptl_crystal_density_method 'not measured'
_exptl_crystal_description Blade
_exptl_crystal_F_000 394
_exptl_crystal_size_max 0.44
_exptl_crystal_size_mid 0.06
_exptl_crystal_size_min 0.01
_refine_diff_density_max 0.183
_refine_diff_density_min -0.269
_refine_diff_density_rms 0.053
_refine_ls_extinction_method none
_refine_ls_goodness_of_fit_ref 1.035
_refine_ls_hydrogen_treatment constr
_refine_ls_matrix_type full
_refine_ls_number_parameters 124
_refine_ls_number_reflns 1946
_refine_ls_number_restraints 0
_refine_ls_restrained_S_all 1.035
_refine_ls_R_factor_all 0.0799
_refine_ls_R_factor_gt 0.0469
_refine_ls_shift/su_max 0.000
_refine_ls_shift/su_mean 0.000
_refine_ls_structure_factor_coef Fsqd
_refine_ls_weighting_details 'calc w=1/[\s^2^(Fo^2^)+(0.0468P)^2^+0.2881P] where P=(Fo^2^+2Fc^2^)/3'
_refine_ls_weighting_scheme calc
_refine_ls_wR_factor_gt 0.0958
_refine_ls_wR_factor_ref 0.1082
_reflns_number_gt 1377
_reflns_number_total 1946
_reflns_threshold_expression >2\s(I)
_cod_data_source_file cg4003324_si_003.cif
_cod_data_source_block 5-fluoroaspirin_aspirin_solid_solution
_cod_original_sg_symbol_H-M P2(1)/n
_cod_database_code 4510627

loop_
_symmetry_equiv_pos_as_xyz
'x, y, z'
'-x+1/2, y+1/2, -z+1/2'
'-x, -y, -z'
'x-1/2, -y-1/2, z-1/2'

loop_
_atom_site_label
_atom_site_type_symbol
_atom_site_fract_x
_atom_site_fract_y
_atom_site_fract_z
_atom_site_U_iso_or_equiv
_atom_site_adp_type
_atom_site_occupancy
_atom_site_symmetry_multiplicity
_atom_site_calc_flag
_atom_site_refinement_flags
_atom_site_disorder_assembly
_atom_site_disorder_group
C1 C 1.00918(17) 0.2281(3) 0.17243(9) 0.0204(4) Uani 1 1 d . . .
C2 C 0.92559(17) 0.0098(3) 0.18398(9) 0.0206(4) Uani 1 1 d . . .
C3 C 0.92048(18) -0.0691(4) 0.25572(10) 0.0247(4) Uani 1 1 d . . .
H3 H 0.8620 -0.2174 0.2624 0.030 Uiso 1 1 calc R . .
C4 C 1.00142(19) 0.0701(4) 0.31782(10) 0.0277(4) Uani 1 1 d . A .
H4 H 0.9982 0.0196 0.3674 0.033 Uiso 1 1 calc R . .
C5 C 1.08679(11) 0.2832(2) 0.30682(6) 0.0258(4) Uani 1 1 d . . .
H5 H 1.1435 0.3757 0.3495 0.039 Uiso 0.43 1 calc PR A 2
F1 F 1.16451(11) 0.4195(2) 0.36668(6) 0.0320(5) Uani 0.57 1 d PR A 1
C6 C 1.09206(11) 0.3651(2) 0.23583(6) 0.0232(4) Uani 1 1 d R A .
H6 H 1.1512 0.5130 0.2297 0.028 Uiso 1 1 d R . .
C7 C 1.00823(17) 0.3308(3) 0.09579(9) 0.0210(4) Uani 1 1 d . . .
C8 C 0.72275(18) -0.0698(4) 0.08504(10) 0.0227(4) Uani 1 1 d . . .
C9 C 0.66832(19) -0.2473(4) 0.01790(10) 0.0280(4) Uani 1 1 d . . .
H9A H 0.5700 -0.2012 -0.0053 0.042 Uiso 1 1 calc R . .
H9B H 0.6754 -0.4411 0.0334 0.042 Uiso 1 1 calc R . .
H9C H 0.7237 -0.2167 -0.0187 0.042 Uiso 1 1 calc R . .
O1 O 1.10785(13) 0.5116(3) 0.09618(7) 0.0292(3) Uani 1 1 d . . .
H1 H 1.0976 0.5751 0.0525 0.044 Uiso 1 1 calc R . .
O2 O 0.92159(12) 0.2587(2) 0.03821(7) 0.0254(3) Uani 1 1 d . . .
O3 O 0.85341(11) -0.1545(2) 0.12367(6) 0.0222(3) Uani 1 1 d . . .
O4 O 0.66477(12) 0.1224(3) 0.10496(7) 0.0290(3) Uani 1 1 d . . .

loop_
_atom_site_aniso_label
_atom_site_aniso_U_11
_atom_site_aniso_U_22
_atom_site_aniso_U_33
_atom_site_aniso_U_23
_atom_site_aniso_U_13
_atom_site_aniso_U_12
C1 0.0209(8) 0.0226(9) 0.0185(9) 0.0019(7) 0.0068(7) 0.0053(7)
C2 0.0219(8) 0.0215(8) 0.0189(9) 0.0004(7) 0.0061(7) 0.0049(7)
C3 0.0284(9) 0.0247(9) 0.0231(10) 0.0051(7) 0.0102(8) 0.0038(8)
C4 0.0354(10) 0.0312(10) 0.0182(9) 0.0046(7) 0.0098(8) 0.0100(8)
C5 0.0298(9) 0.0280(10) 0.0188(9) -0.0023(7) 0.0049(7) 0.0068(8)
F1 0.0384(10) 0.0356(11) 0.0186(9) -0.0078(8) 0.0015(8) 0.0020(9)
C6 0.0223(8) 0.0244(9) 0.0234(9) 0.0007(7) 0.0068(7) 0.0018(7)
C7 0.0201(8) 0.0230(9) 0.0216(9) 0.0019(7) 0.0086(7) 0.0028(7)
C8 0.0235(8) 0.0230(9) 0.0227(9) 0.0058(7) 0.0083(7) 0.0014(7)
C9 0.0293(9) 0.0281(9) 0.0247(10) -0.0007(8) 0.0037(8) 0.0041(8)
O1 0.0277(7) 0.0391(8) 0.0215(7) 0.0069(6) 0.0078(5) -0.0072(6)
O2 0.0282(6) 0.0297(7) 0.0184(6) 0.0005(5) 0.0061(5) -0.0037(5)
O3 0.0225(6) 0.0217(6) 0.0216(6) -0.0012(5) 0.0042(5) 0.0017(5)
O4 0.0275(7) 0.0311(7) 0.0284(7) -0.0024(6) 0.0074(5) 0.0068(6)

loop_
_atom_type_symbol
_atom_type_description
_atom_type_scat_dispersion_real
_atom_type_scat_dispersion_imag
_atom_type_scat_source
C C 0.0033 0.0016 'International Tables Vol C Tables 4.2.6.8 and 6.1.1.4'
H H 0.0000 0.0000 'International Tables Vol C Tables 4.2.6.8 and 6.1.1.4'
O O 0.0106 0.0060 'International Tables Vol C Tables 4.2.6.8 and 6.1.1.4'
F F 0.0171 0.0103 'International Tables Vol C Tables 4.2.6.8 and 6.1.1.4'

loop_
_geom_angle_atom_site_label_1
_geom_angle_atom_site_label_2
_geom_angle_atom_site_label_3
_geom_angle
C2 C1 C6 118.42(14)
C2 C1 C7 122.61(15)
C6 C1 C7 118.89(14)
C3 C2 C1 121.59(16)
C3 C2 O3 117.21(15)
C1 C2 O3 120.94(14)
C2 C3 C4 119.43(17)
C2 C3 H3 120.3
C4 C3 H3 120.3
C5 C4 C3 119.27(15)
C5 C4 H4 120.4
C3 C4 H4 120.4
F1 C5 C6 118.6
F1 C5 C4 119.46(8)
C6 C5 C4 121.90(8)
F1 C5 H5 1.5
C6 C5 H5 119.0
C4 C5 H5 119.0
C5 C6 C1 119.37(8)
C5 C6 H6 120.3
C1 C6 H6 120.3
O2 C7 O1 123.32(15)
O2 C7 C1 123.38(15)
O1 C7 C1 113.28(14)
O4 C8 O3 122.50(16)
O4 C8 C9 127.19(16)
O3 C8 C9 110.31(14)
C8 C9 H9A 109.5
C8 C9 H9B 109.5
H9A C9 H9B 109.5
C8 C9 H9C 109.5
H9A C9 H9C 109.5
H9B C9 H9C 109.5
C7 O1 H1 109.5
C8 O3 C2 117.31(13)

loop_
_geom_bond_atom_site_label_1
_geom_bond_atom_site_label_2
_geom_bond_distance
C1 C2 1.393(2)
C1 C6 1.4049(19)
C1 C7 1.490(2)
C2 C3 1.384(2)
C2 O3 1.400(2)
C3 C4 1.387(2)
C3 H3 0.9500
C4 C5 1.382(2)
C4 H4 0.9500
C5 F1 1.3407
C5 C6 1.3752
C5 H5 0.9500
C6 H6 0.9500
C7 O2 1.2263(19)
C7 O1 1.317(2)
C8 O4 1.200(2)
C8 O3 1.366(2)
C8 C9 1.485(2)
C9 H9A 0.9800
C9 H9B 0.9800
C9 H9C 0.9800
O1 H1 0.8400
